data_7102391
loop_
_publ_author_name
'Saha, Manas K'
'Bernal, Ivan'
'Fronczek, Frank R'

_publ_section_title
;
 Novel ambient light induced trimerization of a simple copper(II)
 monomeric Schiff base complex.
;
_journal_issue 1
_journal_name_full 'Chemical communications (Cambridge, England)'
_journal_page_first 84
_journal_page_last 85
_journal_paper_doi 10.1039/b310764g
_journal_year 2004
_chemical_compound_source 'synthesis as described'
_chemical_formula_sum 'C48 H70 Cu2 N10 O10'
_chemical_formula_weight 1074.22
_space_group_IT_number 61
_symmetry_cell_setting orthorhombic
_symmetry_Int_Tables_number 61
_symmetry_space_group_name_Hall '-P 2ac 2ab'
_symmetry_space_group_name_H-M 'P b c a'
_atom_sites_solution_hydrogens geom
_atom_sites_solution_primary direct
_atom_sites_solution_secondary difmap
_cell_angle_alpha 90
_cell_angle_beta 90
_cell_angle_gamma 90
_cell_formula_units_Z 8
_cell_length_a 10.587(3)
_cell_length_b 25.273(6)
_cell_length_c 39.355(7)
_cell_measurement_reflns_used 0
_cell_measurement_temperature 293(2)
_cell_measurement_theta_max 0
_cell_measurement_theta_min 0
_cell_measurement_wavelength 0.71073
_cell_volume 10530(4)
_computing_cell_refinement 'CAD4 Express (Enraf Nonius, 1994)'
_computing_data_collection 'CAD4 Express (Enraf Nonius, 1994)'
_computing_data_reduction 'XCAD4 (Harms & Wocadlo, 1995)'
_computing_molecular_graphics 'Ortep-3 for Windows (Farrugia, 1997)'
_computing_publication_material 'WinGX publication routines (Farrugia, 1999)'
_computing_structure_refinement 'SHELXL-97 (Sheldrick, 1997)'
_computing_structure_solution 'SHELXS-97 (Sheldrick, 1997)'
_diffrn_ambient_temperature 293(2)
_diffrn_measured_fraction_theta_full 0.998
_diffrn_measured_fraction_theta_max 0.998
_diffrn_radiation_monochromator graphite
_diffrn_radiation_probe x-ray
_diffrn_radiation_type MoK\a
_diffrn_radiation_wavelength 0.71073
_diffrn_reflns_av_R_equivalents 0.2885
_diffrn_reflns_av_unetI/netI 0.1103
_diffrn_reflns_limit_h_max 11
_diffrn_reflns_limit_h_min 0
_diffrn_reflns_limit_k_max 26
_diffrn_reflns_limit_k_min 0
_diffrn_reflns_limit_l_max 41
_diffrn_reflns_limit_l_min 0
_diffrn_reflns_number 6787
_diffrn_reflns_theta_full 21.97
_diffrn_reflns_theta_max 21.97
_diffrn_reflns_theta_min 2.07
_exptl_absorpt_coefficient_mu 0.872
_exptl_absorpt_correction_type none
_exptl_crystal_colour green
_exptl_crystal_density_diffrn 1.355
_exptl_crystal_density_method 'not measured'
_exptl_crystal_description prism
_exptl_crystal_F_000 4528
_exptl_crystal_size_max 0.5
_exptl_crystal_size_mid 0.4
_exptl_crystal_size_min 0.3
_refine_diff_density_max 0.532
_refine_diff_density_min -0.651
_refine_diff_density_rms 0.098
_refine_ls_extinction_method none
_refine_ls_goodness_of_fit_ref 1.034
_refine_ls_hydrogen_treatment constr
_refine_ls_matrix_type full
_refine_ls_number_parameters 639
_refine_ls_number_reflns 6418
_refine_ls_number_restraints 0
_refine_ls_restrained_S_all 1.034
_refine_ls_R_factor_all 0.1688
_refine_ls_R_factor_gt 0.0603
_refine_ls_shift/su_max 0.047
_refine_ls_shift/su_mean 0.002
_refine_ls_structure_factor_coef Fsqd
_refine_ls_weighting_details 'calc w=1/[\s^2^(Fo^2^)+(0.1151P)^2^] where P=(Fo^2^+2Fc^2^)/3'
_refine_ls_weighting_scheme calc
_refine_ls_wR_factor_gt 0.1369
_refine_ls_wR_factor_ref 0.1993
_reflns_number_gt 3184
_reflns_number_total 6418
_reflns_threshold_expression >2sigma(I)
_cod_data_source_file b310764g.txt
_cod_data_source_block Compound1
_cod_database_code 7102391

loop_
_symmetry_equiv_pos_as_xyz
'x, y, z'
'-x+1/2, -y, z+1/2'
'x+1/2, -y+1/2, -z'
'-x, y+1/2, -z+1/2'
'-x, -y, -z'
'x-1/2, y, -z-1/2'
'-x-1/2, y-1/2, z'
'x, -y-1/2, z-1/2'

loop_
_atom_site_label
_atom_site_type_symbol
_atom_site_fract_x
_atom_site_fract_y
_atom_site_fract_z
_atom_site_U_iso_or_equiv
_atom_site_adp_type
_atom_site_occupancy
_atom_site_symmetry_multiplicity
_atom_site_calc_flag
_atom_site_refinement_flags
C1 C 0.9383(8) 0.6295(4) 0.1859(3) 0.046(2) Uani 1 1 d .
C2 C 1.0435(8) 0.6028(4) 0.1718(2) 0.054(3) Uani 1 1 d .
H1 H 1.0712 0.6115 0.15 0.065 Uiso 1 1 calc R
C3 C 1.1048(10) 0.5644(4) 0.1899(3) 0.074(3) Uani 1 1 d .
H2 H 1.1722 0.5466 0.1799 0.089 Uiso 1 1 calc R
C4 C 1.0687(12) 0.5510(4) 0.2232(3) 0.075(3) Uani 1 1 d .
H3 H 1.1124 0.5255 0.2355 0.09 Uiso 1 1 calc R
C5 C 0.9681(10) 0.5765(4) 0.2368(3) 0.060(3) Uani 1 1 d .
H4 H 0.9424 0.5677 0.2586 0.072 Uiso 1 1 calc R
C6 C 0.9008(8) 0.6159(3) 0.2191(2) 0.041(2) Uani 1 1 d .
C7 C 0.8004(9) 0.6428(4) 0.2360(2) 0.048(2) Uani 1 1 d .
H5 H 0.7905 0.6355 0.259 0.058 Uiso 1 1 calc R
C8 C 0.6366(8) 0.7035(3) 0.2464(2) 0.050(2) Uani 1 1 d .
H6 H 0.6339 0.6848 0.268 0.06 Uiso 1 1 calc R
H7 H 0.552 0.7038 0.237 0.06 Uiso 1 1 calc R
C9 C 0.6807(9) 0.7595(4) 0.2521(3) 0.058(3) Uani 1 1 d .
H8 H 0.7693 0.759 0.2584 0.07 Uiso 1 1 calc R
H9 H 0.6339 0.7746 0.271 0.07 Uiso 1 1 calc R
C10 C 0.6637(9) 0.7943(4) 0.2211(3) 0.058(3) Uani 1 1 d .
H10 H 0.5762 0.7918 0.2139 0.07 Uiso 1 1 calc R
H11 H 0.6787 0.8307 0.2279 0.07 Uiso 1 1 calc R
C11 C 0.7121(11) 0.8190(4) 0.1650(3) 0.079(3) Uani 1 1 d .
H12 H 0.6248 0.8147 0.1591 0.119 Uiso 1 1 calc R
H13 H 0.7639 0.8121 0.1455 0.119 Uiso 1 1 calc R
H14 H 0.7262 0.8546 0.1727 0.119 Uiso 1 1 calc R
C12 C 0.8785(9) 0.7895(4) 0.1994(3) 0.066(3) Uani 1 1 d .
H15 H 0.9276 0.782 0.1795 0.098 Uiso 1 1 calc R
H16 H 0.9022 0.7656 0.2173 0.098 Uiso 1 1 calc R
H17 H 0.8937 0.8252 0.2065 0.098 Uiso 1 1 calc R
C13 C 0.4487(8) 0.7069(3) 0.1536(2) 0.035(2) Uani 1 1 d .
C14 C 0.3197(9) 0.7042(4) 0.1618(3) 0.059(3) Uani 1 1 d .
H18 H 0.2991 0.6942 0.1838 0.07 Uiso 1 1 calc R
C15 C 0.2258(10) 0.7144(4) 0.1411(3) 0.067(3) Uani 1 1 d .
H19 H 0.1424 0.7131 0.1485 0.081 Uiso 1 1 calc R
C16 C 0.2565(10) 0.7277(4) 0.1074(3) 0.066(3) Uani 1 1 d .
H20 H 0.1928 0.7339 0.0917 0.079 Uiso 1 1 calc R
C17 C 0.3803(10) 0.7313(4) 0.0978(2) 0.054(3) Uani 1 1 d .
H21 H 0.4005 0.741 0.0757 0.065 Uiso 1 1 calc R
C18 C 0.4765(9) 0.7205(3) 0.1210(2) 0.045(2) Uani 1 1 d .
C19 C 0.6058(10) 0.7209(4) 0.1084(2) 0.050(3) Uani 1 1 d .
H22 H 0.6164 0.7312 0.0859 0.06 Uiso 1 1 calc R
C20 C 0.8217(8) 0.7077(4) 0.1033(2) 0.049(3) Uani 1 1 d .
H23 H 0.8943 0.7167 0.1172 0.059 Uiso 1 1 calc R
H24 H 0.8149 0.7338 0.0853 0.059 Uiso 1 1 calc R
C21 C 0.8401(8) 0.6532(4) 0.0879(2) 0.051(3) Uani 1 1 d .
H25 H 0.8463 0.6273 0.106 0.061 Uiso 1 1 calc R
H26 H 0.7671 0.6444 0.0741 0.061 Uiso 1 1 calc R
C22 C 0.9555(9) 0.6507(4) 0.0666(3) 0.072(3) Uani 1 1 d .
H27 H 0.9538 0.6799 0.0506 0.087 Uiso 1 1 calc R
H28 H 1.0287 0.6555 0.0811 0.087 Uiso 1 1 calc R
C23 C 0.9864(14) 0.5539(5) 0.0702(3) 0.120(5) Uani 1 1 d .
H30 H 1.0617 0.5578 0.0835 0.18 Uiso 1 1 calc R
H31 H 0.993 0.5227 0.0564 0.18 Uiso 1 1 calc R
H32 H 0.9147 0.5508 0.085 0.18 Uiso 1 1 calc R
C24 C 1.0699(13) 0.6080(7) 0.0206(4) 0.158(7) Uani 1 1 d .
H33 H 1.0461 0.6363 0.0056 0.236 Uiso 1 1 calc R
H34 H 1.0777 0.5758 0.0079 0.236 Uiso 1 1 calc R
H35 H 1.1494 0.6163 0.0311 0.236 Uiso 1 1 calc R
C25 C 0.6951(10) 0.9133(4) 0.1059(3) 0.057(3) Uani 1 1 d .
C26 C 0.6328(10) 0.8837(5) 0.0816(3) 0.078(3) Uani 1 1 d .
H36 H 0.6808 0.8634 0.0667 0.094 Uiso 1 1 calc R
C27 C 0.5032(12) 0.8829(6) 0.0782(3) 0.092(4) Uani 1 1 d .
H37 H 0.4649 0.8622 0.0616 0.11 Uiso 1 1 calc R
C28 C 0.4325(12) 0.9130(6) 0.0995(4) 0.099(4) Uani 1 1 d .
H38 H 0.3451 0.9137 0.0971 0.118 Uiso 1 1 calc R
C29 C 0.4870(10) 0.9418(5) 0.1242(3) 0.083(4) Uani 1 1 d .
H39 H 0.4367 0.9612 0.139 0.1 Uiso 1 1 calc R
C30 C 0.6197(9) 0.9431(4) 0.1278(3) 0.052(3) Uani 1 1 d .
C31 C 0.6746(10) 0.9761(4) 0.1542(3) 0.068(3) Uani 1 1 d .
H40 H 0.6199 0.9984 0.1659 0.082 Uiso 1 1 calc R
C32 C 0.8269(9) 1.0189(4) 0.1864(3) 0.060(3) Uani 1 1 d .
H41 H 0.884 1.0044 0.2033 0.072 Uiso 1 1 calc R
H42 H 0.7522 1.0316 0.1981 0.072 Uiso 1 1 calc R
C33 C 0.8897(10) 1.0643(4) 0.1689(3) 0.067(3) Uani 1 1 d .
H43 H 0.8991 1.093 0.1851 0.081 Uiso 1 1 calc R
H44 H 0.8347 1.0767 0.1509 0.081 Uiso 1 1 calc R
C34 C 1.0180(10) 1.0521(4) 0.1538(3) 0.067(3) Uani 1 1 d .
H45 H 1.0557 1.0851 0.1463 0.08 Uiso 1 1 calc R
H46 H 1.0714 1.0379 0.1717 0.08 Uiso 1 1 calc R
C35 C 0.9491(12) 1.0347(4) 0.0958(3) 0.091(4) Uani 1 1 d .
H47 H 0.9866 1.0673 0.0882 0.136 Uiso 1 1 calc R
H48 H 0.8629 1.041 0.1022 0.136 Uiso 1 1 calc R
H49 H 0.9517 1.0093 0.0777 0.136 Uiso 1 1 calc R
C36 C 1.1497(10) 1.0043(5) 0.1146(3) 0.084(4) Uani 1 1 d .
H50 H 1.1878 1.0365 0.1068 0.126 Uiso 1 1 calc R
H51 H 1.1507 0.9786 0.0966 0.126 Uiso 1 1 calc R
H52 H 1.1964 0.9909 0.1337 0.126 Uiso 1 1 calc R
C37 C 1.1191(10) 0.9185(3) 0.1978(2) 0.050(3) Uani 1 1 d .
C38 C 1.1697(10) 0.9350(4) 0.2291(2) 0.056(3) Uani 1 1 d .
H53 H 1.1212 0.9566 0.2431 0.067 Uiso 1 1 calc R
C39 C 1.2866(11) 0.9205(4) 0.2395(3) 0.064(3) Uani 1 1 d .
H54 H 1.3184 0.933 0.26 0.077 Uiso 1 1 calc R
C40 C 1.3590(10) 0.8870(4) 0.2194(3) 0.070(3) Uani 1 1 d .
H55 H 1.4393 0.8771 0.2265 0.084 Uiso 1 1 calc R
C41 C 1.3138(9) 0.8685(4) 0.1894(3) 0.061(3) Uani 1 1 d .
H56 H 1.3622 0.8454 0.1764 0.073 Uiso 1 1 calc R
C42 C 1.1931(8) 0.8843(4) 0.1779(2) 0.044(2) Uani 1 1 d .
C43 C 1.1492(9) 0.8626(3) 0.1468(3) 0.052(2) Uani 1 1 d .
H57 H 1.2001 0.8366 0.1372 0.062 Uiso 1 1 calc R
C44 C 1.0222(9) 0.8436(4) 0.0996(3) 0.061(3) Uani 1 1 d .
H58 H 0.934 0.8333 0.0995 0.073 Uiso 1 1 calc R
H59 H 1.0728 0.8116 0.1 0.073 Uiso 1 1 calc R
C45 C 1.0506(9) 0.8740(4) 0.0676(2) 0.066(3) Uani 1 1 d .
H60 H 1.0094 0.9083 0.0683 0.08 Uiso 1 1 calc R
H61 H 1.1409 0.8796 0.0655 0.08 Uiso 1 1 calc R
C46 C 1.0036(11) 0.8430(4) 0.0379(3) 0.075(3) Uani 1 1 d .
H62 H 0.9195 0.8298 0.0428 0.09 Uiso 1 1 calc R
H63 H 1.0585 0.8129 0.0341 0.09 Uiso 1 1 calc R
C47 C 0.9016(15) 0.9181(6) 0.0073(4) 0.140(6) Uani 1 1 d .
H65 H 0.9133 0.9397 0.0271 0.21 Uiso 1 1 calc R
H66 H 0.8196 0.9019 0.0081 0.21 Uiso 1 1 calc R
H67 H 0.9082 0.9396 -0.0128 0.21 Uiso 1 1 calc R
C48 C 0.9809(12) 0.8446(5) -0.0246(3) 0.101(4) Uani 1 1 d .
H70 H 0.9847 0.8672 -0.0442 0.151 Uiso 1 1 calc R
H68 H 0.8998 0.8276 -0.0237 0.151 Uiso 1 1 calc R
H69 H 1.0459 0.8182 -0.0262 0.151 Uiso 1 1 calc R
N1 N 0.7227(7) 0.6757(3) 0.22300(17) 0.0404(18) Uani 1 1 d .
N2 N 0.7442(7) 0.7827(3) 0.19163(19) 0.0474(19) Uani 1 1 d .
N3 N 0.7057(7) 0.7088(3) 0.12445(19) 0.0460(19) Uani 1 1 d .
N4 N 0.9703(10) 0.6015(4) 0.0477(3) 0.076(3) Uani 1 1 d .
N5 N 0.7910(8) 0.9774(3) 0.16288(18) 0.0458(19) Uani 1 1 d .
N6 N 1.0191(7) 1.0146(3) 0.1249(2) 0.056(2) Uani 1 1 d .
N7 N 1.0480(7) 0.8742(3) 0.13003(18) 0.0463(19) Uani 1 1 d .
N8 N 0.9998(10) 0.8765(4) 0.0064(3) 0.078(3) Uani 1 1 d .
N9 N 0.2514(11) 0.9584(5) 1.0035(3) 0.091(3) Uani 1 1 d .
N10 N 0.237(2) 0.7499(12) 0.9986(7) 0.200(12) Uani 1 1 d .
O1 O 0.8826(6) 0.6657(3) 0.16731(16) 0.0553(17) Uani 1 1 d .
O2 O 0.5318(5) 0.6963(2) 0.17781(15) 0.0531(16) Uani 1 1 d .
O3 O 0.8186(6) 0.9125(3) 0.10740(16) 0.067(2) Uani 1 1 d .
O4 O 1.0064(6) 0.9343(2) 0.18832(16) 0.0571(17) Uani 1 1 d .
O5 O 0.2355(8) 0.9198(4) 0.9855(2) 0.104(3) Uani 1 1 d .
O6 O 0.3500(12) 0.9826(4) 1.0004(3) 0.160(5) Uani 1 1 d .
O7 O 0.1744(11) 0.9728(4) 1.0247(3) 0.130(4) Uani 1 1 d .
O8 O 0.279(3) 0.7917(12) 0.9937(10) 0.42(2) Uani 1 1 d .
O9 O 0.229(3) 0.7318(13) 0.9728(5) 0.35(2) Uani 1 1 d .
O10 O 0.2040(13) 0.7322(6) 1.0230(3) 0.184(6) Uani 1 1 d .
Cu1 Cu 0.71430(10) 0.69408(4) 0.17385(3) 0.0401(3) Uani 1 1 d .
Cu2 Cu 0.92385(10) 0.92973(4) 0.14517(3) 0.0452(4) Uani 1 1 d .
H29 H 0.902(8) 0.592(4) 0.036(2) 0.06(3) Uiso 1 1 d .
H64 H 1.081(10) 0.890(4) -0.005(2) 0.09(4) Uiso 1 1 d .

loop_
_atom_site_aniso_label
_atom_site_aniso_U_11
_atom_site_aniso_U_22
_atom_site_aniso_U_33
_atom_site_aniso_U_23
_atom_site_aniso_U_13
_atom_site_aniso_U_12
C1 0.032(5) 0.039(6) 0.067(7) -0.012(5) 0.001(5) 0.005(5)
C2 0.052(6) 0.061(6) 0.050(6) -0.005(6) -0.013(5) 0.008(6)
C3 0.058(7) 0.072(8) 0.091(9) -0.020(7) -0.012(7) 0.011(6)
C4 0.075(8) 0.055(7) 0.095(10) 0.001(7) -0.032(8) 0.020(7)
C5 0.074(8) 0.047(6) 0.058(7) 0.007(5) -0.021(6) -0.005(6)
C6 0.045(6) 0.039(5) 0.038(6) -0.011(5) -0.004(5) -0.006(5)
C7 0.054(6) 0.044(6) 0.047(6) 0.009(5) -0.002(5) -0.014(5)
C8 0.040(5) 0.058(6) 0.051(6) 0.004(5) 0.007(5) -0.006(5)
C9 0.048(6) 0.067(7) 0.059(7) -0.020(6) 0.021(5) -0.005(5)
C10 0.054(6) 0.041(6) 0.080(8) -0.003(5) 0.006(6) -0.006(5)
C11 0.100(9) 0.040(6) 0.096(9) 0.009(6) -0.012(7) -0.016(6)
C12 0.050(7) 0.069(7) 0.077(8) -0.014(6) 0.013(6) -0.019(5)
C13 0.034(6) 0.044(6) 0.029(5) 0.002(4) -0.005(4) 0.001(4)
C14 0.050(7) 0.069(8) 0.057(7) 0.012(5) -0.002(5) -0.001(5)
C15 0.055(7) 0.076(8) 0.071(8) -0.003(6) -0.004(7) 0.007(6)
C16 0.048(7) 0.069(7) 0.081(9) -0.023(6) -0.030(6) 0.028(6)
C17 0.061(7) 0.059(7) 0.044(6) -0.006(5) -0.013(5) 0.018(5)
C18 0.052(6) 0.044(6) 0.038(6) 0.001(5) 0.000(5) 0.008(5)
C19 0.078(8) 0.044(6) 0.026(5) -0.003(4) -0.010(5) -0.005(5)
C20 0.044(6) 0.067(7) 0.037(5) 0.002(5) 0.010(5) -0.004(5)
C21 0.047(6) 0.062(7) 0.043(6) -0.014(5) 0.009(5) -0.006(5)
C22 0.059(7) 0.086(9) 0.072(8) -0.011(7) 0.016(6) -0.016(6)
C23 0.186(16) 0.093(10) 0.081(10) -0.012(8) -0.019(10) 0.063(11)
C24 0.129(12) 0.194(17) 0.150(14) -0.074(13) 0.092(12) -0.034(12)
C25 0.048(7) 0.065(7) 0.057(7) 0.008(6) -0.010(6) -0.004(6)
C26 0.048(7) 0.114(10) 0.073(8) 0.005(8) -0.007(6) -0.005(7)
C27 0.067(9) 0.125(12) 0.084(10) 0.004(9) -0.011(8) -0.023(9)
C28 0.051(8) 0.134(13) 0.111(11) -0.012(10) -0.012(9) -0.016(9)
C29 0.038(7) 0.124(11) 0.087(9) 0.019(8) 0.014(7) 0.018(7)
C30 0.044(6) 0.065(7) 0.047(6) 0.019(6) 0.008(6) 0.011(5)
C31 0.049(8) 0.066(8) 0.090(9) 0.012(7) 0.022(7) 0.018(6)
C32 0.063(7) 0.048(7) 0.071(7) -0.003(6) 0.011(6) 0.031(5)
C33 0.075(8) 0.056(7) 0.071(7) -0.022(6) -0.002(6) 0.016(6)
C34 0.078(8) 0.044(6) 0.079(8) -0.001(6) -0.004(6) -0.010(6)
C35 0.127(11) 0.073(8) 0.073(8) 0.022(7) 0.000(8) 0.005(8)
C36 0.079(9) 0.085(9) 0.088(9) -0.011(7) 0.021(7) -0.014(7)
C37 0.060(7) 0.037(6) 0.054(7) 0.017(5) 0.008(6) -0.004(5)
C38 0.067(7) 0.045(6) 0.056(7) -0.001(5) -0.013(6) 0.003(5)
C39 0.073(8) 0.048(6) 0.070(7) 0.010(6) -0.012(7) -0.007(6)
C40 0.055(7) 0.061(7) 0.093(9) 0.015(7) -0.021(7) 0.001(6)
C41 0.052(7) 0.062(7) 0.068(7) 0.009(6) -0.012(6) 0.009(5)
C42 0.044(6) 0.051(6) 0.038(6) -0.003(5) -0.004(5) 0.004(5)
C43 0.047(6) 0.041(6) 0.067(7) 0.002(5) 0.008(6) 0.011(5)
C44 0.062(7) 0.048(6) 0.072(8) -0.009(6) 0.003(6) 0.016(5)
C45 0.055(7) 0.086(8) 0.058(7) -0.009(6) 0.004(6) 0.001(6)
C46 0.103(9) 0.074(8) 0.048(7) -0.016(6) 0.012(6) -0.015(7)
C47 0.149(14) 0.126(13) 0.144(14) -0.035(11) -0.071(11) 0.046(12)
C48 0.135(12) 0.125(11) 0.042(7) -0.012(7) -0.010(7) -0.029(10)
N1 0.040(4) 0.037(4) 0.044(4) 0.008(4) 0.000(4) -0.008(4)
N2 0.055(5) 0.036(4) 0.051(5) 0.012(4) 0.002(4) -0.002(4)
N3 0.043(5) 0.042(5) 0.053(5) 0.006(4) -0.008(4) -0.007(4)
N4 0.065(7) 0.091(8) 0.073(7) -0.030(6) 0.015(6) 0.002(6)
N5 0.047(5) 0.043(5) 0.047(5) -0.004(4) 0.006(4) 0.007(4)
N6 0.057(5) 0.047(5) 0.064(6) 0.005(5) 0.003(5) -0.001(4)
N7 0.047(5) 0.050(5) 0.042(5) -0.019(4) 0.001(4) 0.008(4)
N8 0.064(6) 0.083(7) 0.086(8) -0.007(6) -0.003(6) -0.016(6)
N9 0.081(9) 0.079(8) 0.112(10) -0.003(7) 0.017(7) -0.028(7)
N10 0.161(16) 0.28(3) 0.154(19) 0.15(2) 0.056(16) 0.130(18)
O1 0.048(4) 0.056(4) 0.061(4) 0.004(4) 0.009(3) 0.014(3)
O2 0.038(4) 0.063(4) 0.058(4) 0.007(4) 0.006(3) 0.000(3)
O3 0.034(4) 0.099(6) 0.068(5) -0.015(4) -0.003(3) 0.009(4)
O4 0.044(4) 0.060(4) 0.067(4) -0.010(4) -0.003(4) 0.020(3)
O5 0.103(7) 0.102(7) 0.107(7) -0.050(6) 0.027(5) -0.044(6)
O6 0.158(10) 0.148(10) 0.174(11) -0.065(8) 0.057(8) -0.084(9)
O7 0.153(9) 0.103(7) 0.135(9) -0.028(6) 0.070(8) -0.006(7)
O8 0.51(5) 0.29(3) 0.45(4) 0.09(3) 0.32(4) 0.00(3)
O9 0.56(5) 0.37(3) 0.106(13) 0.097(18) 0.02(2) 0.20(3)
O10 0.222(15) 0.248(15) 0.083(8) 0.068(9) 0.003(9) 0.015(12)
Cu1 0.0397(6) 0.0404(6) 0.0403(6) 0.0035(6) 0.0020(5) 0.0009(5)
Cu2 0.0395(6) 0.0461(7) 0.0500(7) -0.0040(6) 0.0021(6) 0.0084(6)

loop_
_atom_type_symbol
_atom_type_description
_atom_type_scat_dispersion_real
_atom_type_scat_dispersion_imag
_atom_type_scat_source
C C 0.0033 0.0016 'International Tables Vol C Tables 4.2.6.8 and 6.1.1.4'
H H 0 0 'International Tables Vol C Tables 4.2.6.8 and 6.1.1.4'
N N 0.0061 0.0033 'International Tables Vol C Tables 4.2.6.8 and 6.1.1.4'
O O 0.0106 0.006 'International Tables Vol C Tables 4.2.6.8 and 6.1.1.4'
Cu Cu 0.3201 1.2651 'International Tables Vol C Tables 4.2.6.8 and 6.1.1.4'

loop_
_geom_angle_atom_site_label_1
_geom_angle_atom_site_label_2
_geom_angle_atom_site_label_3
_geom_angle
O1 C1 C6 124.1(8)
O1 C1 C2 117.8(9)
C6 C1 C2 118.1(9)
C3 C2 C1 120.4(10)
C2 C3 C4 121.8(10)
C5 C4 C3 117.8(10)
C4 C5 C6 122.7(10)
C5 C6 C1 119.2(9)
C5 C6 C7 119.0(9)
C1 C6 C7 121.8(8)
N1 C7 C6 127.3(9)
N1 C8 C9 110.4(7)
C8 C9 C10 112.9(8)
N2 C10 C9 116.8(8)
O2 C13 C18 125.9(8)
O2 C13 C14 118.1(8)
C18 C13 C14 116.0(8)
C15 C14 C13 125.9(10)
C14 C15 C16 117.2(10)
C17 C16 C15 119.9(9)
C16 C17 C18 120.4(9)
C13 C18 C17 120.6(9)
C13 C18 C19 121.8(8)
C17 C18 C19 117.5(9)
N3 C19 C18 127.7(8)
N3 C20 C21 110.3(7)
C22 C21 C20 111.8(8)
N4 C22 C21 114.5(8)
O3 C25 C26 119.9(10)
O3 C25 C30 123.6(9)
C26 C25 C30 116.5(10)
C27 C26 C25 123.3(12)
C28 C27 C26 118.7(13)
C29 C28 C27 120.9(12)
C28 C29 C30 120.8(12)
C25 C30 C29 119.7(11)
C25 C30 C31 121.4(9)
C29 C30 C31 118.9(10)
N5 C31 C30 126.3(10)
N5 C32 C33 112.3(8)
C32 C33 C34 115.1(8)
N6 C34 C33 116.0(8)
O4 C37 C38 120.4(9)
O4 C37 C42 122.3(9)
C38 C37 C42 117.4(9)
C39 C38 C37 122.2(10)
C38 C39 C40 119.7(10)
C41 C40 C39 120.7(10)
C40 C41 C42 120.1(10)
C37 C42 C41 119.8(9)
C37 C42 C43 122.4(8)
C41 C42 C43 117.7(9)
N7 C43 C42 128.8(8)
N7 C44 C45 112.5(8)
C46 C45 C44 108.7(9)
C45 C46 N8 111.1(9)
C7 N1 C8 117.3(8)
C7 N1 Cu1 124.7(6)
C8 N1 Cu1 118.0(6)
C11 N2 C12 107.9(8)
C11 N2 C10 108.2(8)
C12 N2 C10 112.1(7)
C11 N2 Cu1 111.0(6)
C12 N2 Cu1 107.5(5)
C10 N2 Cu1 110.2(5)
C19 N3 C20 114.5(8)
C19 N3 Cu1 124.9(7)
C20 N3 Cu1 120.6(6)
C22 N4 C23 113.3(9)
C22 N4 C24 110.0(10)
C23 N4 C24 115.1(11)
C31 N5 C32 116.3(8)
C31 N5 Cu2 125.1(7)
C32 N5 Cu2 118.6(6)
C35 N6 C36 109.0(9)
C35 N6 C34 112.1(8)
C36 N6 C34 109.4(8)
C43 N7 C44 117.3(8)
C43 N7 Cu2 123.2(6)
C44 N7 Cu2 119.5(6)
C48 N8 C47 108.1(10)
C48 N8 C46 112.3(9)
C47 N8 C46 113.6(11)
O6 N9 O5 117.6(12)
O6 N9 O7 119.5(13)
O5 N9 O7 122.9(11)
O10 N10 O9 126(5)
O10 N10 O8 129(5)
O9 N10 O8 105(3)
C1 O1 Cu1 126.7(6)
C13 O2 Cu1 127.6(5)
C25 O3 Cu2 127.9(6)
C37 O4 Cu2 130.5(6)
N10 O8 O9 37(2)
N10 O9 O8 38.6(18)
O1 Cu1 O2 159.6(3)
O1 Cu1 N3 88.9(3)
O2 Cu1 N3 91.6(3)
O1 Cu1 N1 90.1(3)
O2 Cu1 N1 88.5(3)
N3 Cu1 N1 177.3(3)
O1 Cu1 N2 105.5(3)
O2 Cu1 N2 94.7(3)
N3 Cu1 N2 96.8(3)
N1 Cu1 N2 85.8(3)
O3 Cu2 O4 166.4(3)
O3 Cu2 N5 89.9(3)
O4 Cu2 N5 88.6(3)
O3 Cu2 N7 89.5(3)
O4 Cu2 N7 90.4(3)
N5 Cu2 N7 173.1(3)

loop_
_geom_bond_atom_site_label_1
_geom_bond_atom_site_label_2
_geom_bond_distance
C1 O1 1.311(10)
C1 C6 1.409(12)
C1 C2 1.415(12)
C2 C3 1.370(14)
C3 C4 1.407(15)
C4 C5 1.354(14)
C5 C6 1.408(12)
C6 C7 1.425(12)
C7 N1 1.277(10)
C8 N1 1.474(10)
C8 C9 1.507(12)
C9 C10 1.516(13)
C10 N2 1.469(11)
C11 N2 1.433(11)
C12 N2 1.464(11)
C13 O2 1.323(9)
C13 C18 1.360(11)
C13 C14 1.405(12)
C14 C15 1.310(13)
C15 C16 1.407(14)
C16 C17 1.366(13)
C17 C18 1.395(12)
C18 C19 1.457(13)
C19 N3 1.269(11)
C20 N3 1.483(10)
C20 C21 1.517(12)
C21 C22 1.483(12)
C22 N4 1.458(13)
C23 N4 1.503(15)
C24 N4 1.508(14)
C25 O3 1.309(11)
C25 C26 1.383(13)
C25 C30 1.394(13)
C26 C27 1.379(14)
C27 C28 1.359(17)
C28 C29 1.342(16)
C29 C30 1.413(13)
C30 C31 1.453(14)
C31 N5 1.279(12)
C32 N5 1.450(11)
C32 C33 1.494(13)
C33 C34 1.514(13)
C34 N6 1.483(12)
C35 N6 1.456(12)
C36 N6 1.464(12)
C37 O4 1.313(11)
C37 C38 1.403(12)
C37 C42 1.407(12)
C38 C39 1.354(13)
C39 C40 1.391(14)
C40 C41 1.356(13)
C41 C42 1.413(11)
C42 C43 1.417(12)
C43 N7 1.292(11)
C44 N7 1.450(11)
C44 C45 1.506(13)
C45 C46 1.491(13)
C46 N8 1.500(13)
C47 N8 1.479(15)
C48 N8 1.479(13)
N1 Cu1 1.991(7)
N2 Cu1 2.368(7)
N3 Cu1 1.981(7)
N5 Cu2 1.978(7)
N7 Cu2 2.014(7)
N9 O6 1.216(12)
N9 O5 1.219(12)
N9 O7 1.220(12)
N10 O10 1.115(18)
N10 O9 1.12(4)
N10 O8 1.16(4)
O1 Cu1 1.939(6)
O2 Cu1 1.939(6)
O3 Cu2 1.909(6)
O4 Cu2 1.913(6)
O8 O9 1.81(4)
